data_7153872
loop_
_publ_author_name
'Zhu, Yi-Shuo'
'Shi, Benyi'
'Fang, Ran'
'Wang, Xiaoxuan'
'Jing, Huanwang'

_publ_section_title
;
 Palladium-catalyzed microwave-assisted direct arylation of
 imidazo[2,1-b]thiazoles with aryl bromides: synthesis and mechanistic
 study.
;
_journal_issue 30
_journal_name_full 'Organic &amp; biomolecular chemistry'
_journal_page_first 5773
_journal_page_last 5780
_journal_paper_doi 10.1039/c4ob00600c
_journal_volume 12
_journal_year 2014
_chemical_absolute_configuration ad
_chemical_formula_moiety 'C17 H11 N3 O2 S'
_chemical_formula_sum 'C17 H11 N3 O2 S'
_chemical_formula_weight 321.35
_chemical_name_systematic
;
 ? 
;
_space_group_crystal_system trigonal
_space_group_IT_number 145
_space_group_name_Hall 'P 32'
_space_group_name_H-M_alt 'P 32'
_symmetry_space_group_name_Hall 'P 32'
_symmetry_space_group_name_H-M 'P 32'
_atom_sites_solution_hydrogens geom
_atom_sites_solution_primary iterative
_atom_sites_solution_secondary difmap
_audit_creation_date 2013-05-13
_audit_creation_method
;
  Olex2 1.2
  (compiled Apr 23 2013 17:54:37, GUI svn.r4466)
;
_cell_angle_alpha 90.00
_cell_angle_beta 90.00
_cell_angle_gamma 120.00
_cell_formula_units_Z 18
_cell_length_a 18.3921(7)
_cell_length_b 18.3921(7)
_cell_length_c 23.2883(17)
_cell_measurement_reflns_used 3773
_cell_measurement_temperature 296.24(11)
_cell_measurement_theta_max 27.4180
_cell_measurement_theta_min 3.4890
_cell_volume 6822.3(6)
_computing_cell_refinement
;
CrysAlisPro, Agilent Technologies,
Version 1.171.36.28 (release 01-02-2013 CrysAlis171 .NET)
(compiled Feb  1 2013,16:14:44)
;
_computing_data_collection
;
CrysAlisPro, Agilent Technologies,
Version 1.171.36.28 (release 01-02-2013 CrysAlis171 .NET)
(compiled Feb  1 2013,16:14:44)
;
_computing_data_reduction
;
CrysAlisPro, Agilent Technologies,
Version 1.171.36.28 (release 01-02-2013 CrysAlis171 .NET)
(compiled Feb  1 2013,16:14:44)
;
_computing_molecular_graphics
;
O. V. Dolomanov, L. J. Bourhis, R. J. Gildea, J. A. K. Howard and H. Puschmann,
OLEX2: a complete structure solution, refinement and analysis program.
J. Appl. Cryst. (2009). 42, 339-341.
;
_computing_publication_material
;
O. V. Dolomanov, L. J. Bourhis, R. J. Gildea, J. A. K. Howard and H. Puschmann,
OLEX2: a complete structure solution, refinement and analysis program.
J. Appl. Cryst. (2009). 42, 339-341.
;
_computing_structure_refinement
;
SHELXL, G.M. Sheldrick, Acta Cryst.
(2008). A64, 112-122
;
_computing_structure_solution 'SUPERFLIP, J. Appl. Cryst. (2007) 40, 786-790'
_diffrn_ambient_temperature 296.24(11)
_diffrn_detector_area_resol_mean 16.0733
_diffrn_measured_fraction_theta_full 0.9982
_diffrn_measured_fraction_theta_max 0.8882
_diffrn_measurement_details
;
  1 omega   76.00  101.60   0.8000   60.0000
omega____ theta____ kappa____ phi______ frames
    -       22.6512  178.0000    0.0000 32

  2 omega   38.00   64.40   0.8000   60.0000
omega____ theta____ kappa____ phi______ frames
    -       22.6512 -178.0000   60.0000 33

  3 omega  -23.00   83.40   0.8000   60.0000
omega____ theta____ kappa____ phi______ frames
    -       22.6512   19.0000 -150.0000 133
;
_diffrn_measurement_device_type 'SuperNova, Dual, Cu at zero, Eos'
_diffrn_measurement_method '\w scans'
_diffrn_orient_matrix_UB_11 0.0119118000
_diffrn_orient_matrix_UB_12 -0.0037068000
_diffrn_orient_matrix_UB_13 -0.0283352000
_diffrn_orient_matrix_UB_21 -0.0357255000
_diffrn_orient_matrix_UB_22 -0.0407283000
_diffrn_orient_matrix_UB_23 -0.0021674000
_diffrn_orient_matrix_UB_31 -0.0237728000
_diffrn_orient_matrix_UB_32 0.0176199000
_diffrn_orient_matrix_UB_33 -0.0109654000
_diffrn_radiation_monochromator mirror
_diffrn_radiation_type 'Mo K\a'
_diffrn_radiation_wavelength 0.7107
_diffrn_reflns_av_R_equivalents 0.0495
_diffrn_reflns_av_unetI/netI 0.0872
_diffrn_reflns_limit_h_max 22
_diffrn_reflns_limit_h_min -17
_diffrn_reflns_limit_k_max 22
_diffrn_reflns_limit_k_min -17
_diffrn_reflns_limit_l_max 16
_diffrn_reflns_limit_l_min -28
_diffrn_reflns_number 18450
_diffrn_reflns_theta_full 25.50
_diffrn_reflns_theta_max 26.02
_diffrn_reflns_theta_min 2.92
_diffrn_source 'SuperNova (Mo) X-ray Source'
_exptl_absorpt_coefficient_mu 0.226
_exptl_absorpt_correction_T_max 1.00000
_exptl_absorpt_correction_T_min 0.84063
_exptl_absorpt_correction_type multi-scan
_exptl_absorpt_process_details
;
CrysAlisPro, Agilent Technologies,
Version 1.171.36.28 (release 01-02-2013 CrysAlis171 .NET)
(compiled Feb  1 2013,16:14:44)
Empirical absorption correction using spherical harmonics,
 implemented in SCALE3 ABSPACK scaling algorithm.
;
_exptl_crystal_colour 'clear light yellow'
_exptl_crystal_density_diffrn 1.408
_exptl_crystal_density_method 'not measured'
_exptl_crystal_description block
_exptl_crystal_F_000 2988
_exptl_crystal_size_max 0.21
_exptl_crystal_size_mid 0.12
_exptl_crystal_size_min 0.08
_refine_diff_density_max 0.240
_refine_diff_density_min -0.262
_refine_diff_density_rms 0.055
_refine_ls_abs_structure_details 'Flack H D (1983), Acta Cryst. A39, 876-881'
_refine_ls_abs_structure_Flack 0.01(9)
_refine_ls_extinction_coef 0.00008(3)
_refine_ls_extinction_expression Fc^*^=kFc[1+0.001xFc^2^\l^3^/sin(2\q)]^-1/4^
_refine_ls_extinction_method SHELXL
_refine_ls_goodness_of_fit_ref 1.110
_refine_ls_hydrogen_treatment mixed
_refine_ls_matrix_type full
_refine_ls_number_parameters 1244
_refine_ls_number_reflns 11422
_refine_ls_number_restraints 91
_refine_ls_restrained_S_all 1.129
_refine_ls_R_factor_all 0.1152
_refine_ls_R_factor_gt 0.0619
_refine_ls_shift/su_max 0.005
_refine_ls_shift/su_mean 0.001
_refine_ls_structure_factor_coef Fsqd
_refine_ls_weighting_details 'calc w=1/[\s^2^(Fo^2^)+(0.0401P)^2^+0.0000P] where P=(Fo^2^+2Fc^2^)/3'
_refine_ls_weighting_scheme calc
_refine_ls_wR_factor_gt 0.1226
_refine_ls_wR_factor_ref 0.1433
_reflns_number_gt 6917
_reflns_number_total 11422
_reflns_threshold_expression >2sigma(I)
_cod_data_source_file c4ob00600c2.cif
_cod_data_source_block shiby0510
_cod_depositor_comments 'Adding full bibliography for 7153872.cif.'
_cod_database_code 7153872
_reflns_odcompleteness_completeness 99.82
_reflns_odcompleteness_iscentric 1
_reflns_odcompleteness_theta 26.32
_olex2_refinement_description
;
1. Fixed Uiso
 At 1.2 times of:
  All C(H) groups
2. Uiso/Uaniso restraints and constraints
Uanis(O4) \\sim Ueq, Uanis(N6) \\sim Ueq, Uanis(O3) \\sim Ueq, Uanis(O6) \\sim Ueq, Uanis(N9) \\sim Ueq, Uanis(O5) \\sim Ueq, Uanis(O1) \\sim Ueq, Uanis(N3) \\sim Ueq, Uanis(O2) \\sim Ueq, Uanis(O8) \\sim Ueq, Uanis(O7) \\sim Ueq, Uanis(N12) \\sim Ueq, Uanis(O10) \\sim Ueq, Uanis(N15) \\sim Ueq, Uanis(O9) \\sim Ueq: with sigma of 0.01 and sigma for terminal atoms of 0.02
3.a Aromatic/amide H refined with riding coordinates:
 C1(H1), C2(H2), C3(H3), C4(H4), C5(H5), C9(H9), C10(H10), C13(H13), C14(H14),
 C16(H16), C17(H17), C18(H18), C19(H19), C20(H20), C21(H21), C22(H22), C26(H26),
  C27(H27), C30(H30), C31(H31), C33(H33), C34(H34), C35(H35), C36(H36),
 C37(H37), C38(H38), C39(H39), C43(H43), C44(H44), C47(H47), C48(H48), C50(H50),
  C51(H51), C52(H52), C53(H53), C54(H54), C55(H55), C56(H56), C60(H60),
 C61(H61), C64(H64), C65(H65), C67(H67), C68(H68), C69(H69), C70(H70), C71(H71),
  C72(H72), C73(H73), C77(H77), C78(H78), C81(H81), C82(H82), C84(H84),
 C85(H85), C86(H86), C87(H87), C88(H88), C89(H89), C90(H90), C94(H94), C95(H95),
  C98(H98), C99(H99), C101(H101), C102(H102)
;

loop_
_space_group_symop_id
_space_group_symop_operation_xyz
1 'x, y, z'
2 '-y, x-y, z+2/3'
3 '-x+y, -x, z+1/3'

loop_
_atom_site_label
_atom_site_type_symbol
_atom_site_fract_x
_atom_site_fract_y
_atom_site_fract_z
_atom_site_U_iso_or_equiv
_atom_site_adp_type
_atom_site_occupancy
_atom_site_symmetry_multiplicity
_atom_site_calc_flag
_atom_site_refinement_flags
S1 S 0.10296(12) -0.32669(12) -0.42398(10) 0.0562(6) Uani 1 1 d .
S2 S -0.05254(12) -0.23003(12) -0.56042(10) 0.0573(6) Uani 1 1 d .
S3 S -0.85037(13) -1.05685(13) -0.54574(12) 0.0720(7) Uani 1 1 d .
S4 S -0.91745(13) -0.52391(13) -0.41451(12) 0.0627(6) Uani 1 1 d .
S5 S -0.37661(14) -0.12726(13) -0.25877(12) 0.0691(7) Uani 1 1 d .
S6 S -0.71967(13) -0.34643(13) -0.39672(13) 0.0800(9) Uani 1 1 d .
O1 O -0.3336(5) -0.2020(5) -0.3952(4) 0.132(3) Uani 1 1 d U
O2 O -0.4280(6) -0.3193(7) -0.4246(5) 0.183(5) Uani 1 1 d U
O3 O -0.6095(3) -0.6728(4) -0.6122(3) 0.095(2) Uani 1 1 d U
O4 O -0.5922(4) -0.7562(5) -0.5574(5) 0.158(4) Uani 1 1 d U
O5 O -0.8381(5) -0.5172(4) -0.5573(4) 0.118(3) Uani 1 1 d U
O6 O -0.7233(5) -0.5018(4) -0.5952(4) 0.114(3) Uani 1 1 d U
O7 O -1.0495(5) -1.0799(4) -0.3582(4) 0.111(3) Uani 1 1 d U
O8 O -0.9391(5) -1.0671(4) -0.3995(4) 0.124(3) Uani 1 1 d U
O9 O -0.9403(4) -0.5604(5) -0.2246(4) 0.122(3) Uani 1 1 d U
O10 O -0.9187(4) -0.6553(5) -0.2627(4) 0.118(3) Uani 1 1 d U
O11 O -0.1599(4) 0.1049(5) -0.4020(4) 0.130(3) Uani 1 1 d .
O12 O -0.1888(4) 0.1971(4) -0.3729(3) 0.087(2) Uani 1 1 d .
N1 N -0.0589(4) -0.4694(4) -0.4164(3) 0.0430(15) Uani 1 1 d .
N2 N -0.0426(4) -0.3404(4) -0.4168(3) 0.0406(16) Uani 1 1 d .
N3 N -0.3585(6) -0.2733(7) -0.4096(4) 0.092(3) Uani 1 1 d U
N4 N -0.0711(3) -0.3922(4) -0.5630(3) 0.0399(15) Uani 1 1 d .
N5 N -0.1833(3) -0.3749(3) -0.5712(3) 0.0375(15) Uani 1 1 d .
N6 N -0.5659(5) -0.6914(5) -0.5840(4) 0.079(2) Uani 1 1 d U
N7 N -0.9952(4) -1.0396(3) -0.5474(3) 0.0554(18) Uani 1 1 d .
N8 N -0.8670(4) -0.9278(4) -0.5597(3) 0.0437(16) Uani 1 1 d .
N9 N -0.7932(6) -0.5436(5) -0.5754(4) 0.075(2) Uani 1 1 d U
N10 N -0.7759(3) -0.5450(3) -0.4198(3) 0.0456(17) Uani 1 1 d .
N11 N -0.9029(3) -0.6540(3) -0.4000(3) 0.0406(16) Uani 1 1 d .
N12 N -0.9816(6) -1.0381(5) -0.3804(4) 0.076(2) Uani 1 1 d U
N13 N -0.3983(4) -0.2906(4) -0.2521(3) 0.060(2) Uani 1 1 d .
N14 N -0.5095(4) -0.2703(4) -0.2484(3) 0.0481(17) Uani 1 1 d .
N15 N -0.8947(5) -0.5845(6) -0.2432(4) 0.082(2) Uani 1 1 d U
N16 N -0.7023(4) -0.1858(4) -0.4023(4) 0.064(2) Uani 1 1 d .
N17 N -0.5885(4) -0.1996(4) -0.3980(3) 0.0447(16) Uani 1 1 d .
N18 N -0.2102(4) 0.1263(5) -0.3890(4) 0.072(2) Uani 1 1 d .
C1 C -0.2841(5) -0.5717(5) -0.3814(4) 0.057(2) Uani 1 1 d .
H1 H -0.2841 -0.5277 -0.3618 0.068 Uiso 1 1 calc R
C2 C -0.3555(5) -0.6506(6) -0.3808(4) 0.076(3) Uani 1 1 d .
H2 H -0.4032 -0.6585 -0.3616 0.091 Uiso 1 1 calc R
C3 C -0.3566(5) -0.7171(6) -0.4081(4) 0.070(3) Uani 1 1 d .
H3 H -0.4051 -0.7695 -0.4085 0.085 Uiso 1 1 calc R
C4 C -0.2851(5) -0.7053(5) -0.4349(4) 0.059(2) Uani 1 1 d .
H4 H -0.2841 -0.7504 -0.4521 0.071 Uiso 1 1 calc R
C5 C -0.2142(5) -0.6260(4) -0.4362(3) 0.0451(19) Uani 1 1 d .
H5 H -0.1664 -0.6189 -0.4548 0.054 Uiso 1 1 calc R
C6 C -0.2125(4) -0.5576(4) -0.4109(3) 0.0389(18) Uani 1 1 d .
C7 C -0.1355(4) -0.4736(4) -0.4135(3) 0.0357(17) Uani 1 1 d .
C8 C -0.0058(4) -0.3888(4) -0.4188(3) 0.0389(18) Uani 1 1 d .
C9 C 0.0932(5) -0.2377(5) -0.4262(4) 0.056(2) Uani 1 1 d .
H9 H 0.1387 -0.1837 -0.4303 0.067 Uiso 1 1 calc R
C10 C 0.0143(5) -0.2544(5) -0.4215(4) 0.051(2) Uani 1 1 d .
H10 H -0.0012 -0.2134 -0.4214 0.061 Uiso 1 1 calc R
C11 C -0.1290(4) -0.3953(4) -0.4133(3) 0.0381(18) Uani 1 1 d .
C12 C -0.1881(5) -0.3646(4) -0.4119(3) 0.0414(19) Uani 1 1 d .
C13 C -0.1704(5) -0.2926(5) -0.3821(4) 0.061(2) Uani 1 1 d .
H13 H -0.1201 -0.2644 -0.3619 0.073 Uiso 1 1 calc R
C14 C -0.2248(6) -0.2606(6) -0.3813(4) 0.073(3) Uani 1 1 d .
H14 H -0.2113 -0.2110 -0.3622 0.087 Uiso 1 1 calc R
C15 C -0.2992(5) -0.3058(5) -0.4100(4) 0.055(2) Uani 1 1 d .
C16 C -0.3211(5) -0.3778(6) -0.4384(4) 0.063(2) Uani 1 1 d .
H16 H -0.3728 -0.4071 -0.4568 0.076 Uiso 1 1 calc R
C17 C -0.2654(5) -0.4068(5) -0.4397(3) 0.050(2) Uani 1 1 d .
H17 H -0.2797 -0.4560 -0.4596 0.060 Uiso 1 1 calc R
C18 C -0.1924(5) -0.6166(5) -0.6012(3) 0.050(2) Uani 1 1 d .
H18 H -0.2405 -0.6192 -0.6162 0.060 Uiso 1 1 calc R
C19 C -0.1807(5) -0.6841(5) -0.6083(4) 0.071(3) Uani 1 1 d .
H19 H -0.2197 -0.7316 -0.6281 0.085 Uiso 1 1 calc R
C20 C -0.1092(6) -0.6795(6) -0.5850(5) 0.079(3) Uani 1 1 d .
H20 H -0.1005 -0.7249 -0.5886 0.095 Uiso 1 1 calc R
C21 C -0.0518(5) -0.6092(6) -0.5571(4) 0.068(3) Uani 1 1 d .
H21 H -0.0038 -0.6069 -0.5421 0.081 Uiso 1 1 calc R
C22 C -0.0636(4) -0.5421(5) -0.5509(3) 0.048(2) Uani 1 1 d .
H22 H -0.0235 -0.4941 -0.5320 0.058 Uiso 1 1 calc R
C23 C -0.1352(4) -0.5453(4) -0.5728(3) 0.0393(18) Uani 1 1 d .
C24 C -0.1437(4) -0.4692(4) -0.5682(3) 0.0348(17) Uani 1 1 d .
C25 C -0.0989(4) -0.3383(4) -0.5646(3) 0.0384(18) Uani 1 1 d .
C26 C -0.1509(5) -0.2399(5) -0.5659(3) 0.052(2) Uani 1 1 d .
H26 H -0.1595 -0.1942 -0.5653 0.062 Uiso 1 1 calc R
C27 C -0.2139(5) -0.3199(4) -0.5712(3) 0.044(2) Uani 1 1 d .
H27 H -0.2704 -0.3359 -0.5743 0.053 Uiso 1 1 calc R
C28 C -0.2144(4) -0.4623(4) -0.5724(3) 0.0372(18) Uani 1 1 d .
C29 C -0.3049(4) -0.5210(4) -0.5770(3) 0.0356(17) Uani 1 1 d .
C30 C -0.3404(4) -0.5939(4) -0.5440(3) 0.0464(19) Uani 1 1 d .
H30 H -0.3065 -0.6049 -0.5202 0.056 Uiso 1 1 calc R
C31 C -0.4262(5) -0.6502(5) -0.5463(4) 0.056(2) Uani 1 1 d .
H31 H -0.4500 -0.6995 -0.5249 0.067 Uiso 1 1 calc R
C32 C -0.4748(4) -0.6316(5) -0.5809(4) 0.053(2) Uani 1 1 d .
C33 C -0.4422(4) -0.5598(5) -0.6141(3) 0.048(2) Uani 1 1 d .
H33 H -0.4766 -0.5486 -0.6374 0.058 Uiso 1 1 calc R
C34 C -0.3565(4) -0.5052(4) -0.6115(3) 0.0447(19) Uani 1 1 d .
H34 H -0.3330 -0.4565 -0.6336 0.054 Uiso 1 1 calc R
C35 C -1.1034(5) -0.9261(5) -0.5895(4) 0.058(2) Uani 1 1 d .
H35 H -1.0606 -0.8816 -0.6096 0.070 Uiso 1 1 calc R
C36 C -1.1855(6) -0.9406(6) -0.5925(4) 0.075(3) Uani 1 1 d .
H36 H -1.1972 -0.9045 -0.6133 0.090 Uiso 1 1 calc R
C37 C -1.2489(6) -1.0087(7) -0.5646(5) 0.081(3) Uani 1 1 d .
H37 H -1.3040 -1.0202 -0.5680 0.097 Uiso 1 1 calc R
C38 C -1.2314(6) -1.0591(6) -0.5320(4) 0.075(3) Uani 1 1 d .
H38 H -1.2746 -1.1047 -0.5130 0.090 Uiso 1 1 calc R
C39 C -1.1498(5) -1.0433(5) -0.5270(4) 0.060(2) Uani 1 1 d .
H39 H -1.1382 -1.0771 -0.5035 0.073 Uiso 1 1 calc R
C40 C -1.0858(5) -0.9778(5) -0.5567(4) 0.047(2) Uani 1 1 d .
C41 C -1.0007(5) -0.9677(5) -0.5545(3) 0.049(2) Uani 1 1 d .
C42 C -0.9141(5) -1.0135(4) -0.5514(4) 0.051(2) Uani 1 1 d .
C43 C -0.7626(5) -0.9584(5) -0.5528(4) 0.064(3) Uani 1 1 d .
H43 H -0.7081 -0.9493 -0.5520 0.077 Uiso 1 1 calc R
C44 C -0.7802(4) -0.8962(5) -0.5594(4) 0.055(2) Uani 1 1 d .
H44 H -0.7400 -0.8397 -0.5632 0.066 Uiso 1 1 calc R
C45 C -0.9225(4) -0.8966(4) -0.5609(3) 0.0425(19) Uani 1 1 d .
C46 C -0.8916(4) -0.8061(4) -0.5679(3) 0.0398(19) Uani 1 1 d .
C47 C -0.8237(5) -0.7566(5) -0.6024(4) 0.057(2) Uani 1 1 d .
H47 H -0.8003 -0.7814 -0.6250 0.068 Uiso 1 1 calc R
C48 C -0.7898(5) -0.6701(5) -0.6036(4) 0.056(2) Uani 1 1 d .
H48 H -0.7415 -0.6363 -0.6248 0.067 Uiso 1 1 calc R
C49 C -0.8280(5) -0.6361(5) -0.5737(4) 0.052(2) Uani 1 1 d .
C50 C -0.8982(5) -0.6842(5) -0.5401(3) 0.052(2) Uani 1 1 d .
H50 H -0.9240 -0.6590 -0.5207 0.062 Uiso 1 1 calc R
C51 C -0.9300(5) -0.7695(4) -0.5355(3) 0.0439(19) Uani 1 1 d .
H51 H -0.9755 -0.8021 -0.5118 0.053 Uiso 1 1 calc R
C52 C -0.6640(5) -0.6515(5) -0.3787(4) 0.061(2) Uani 1 1 d .
H52 H -0.7008 -0.6851 -0.3501 0.073 Uiso 1 1 calc R
C53 C -0.5835(6) -0.6417(6) -0.3827(5) 0.085(3) Uani 1 1 d .
H53 H -0.5663 -0.6672 -0.3557 0.102 Uiso 1 1 calc R
C54 C -0.5304(6) -0.5956(7) -0.4255(5) 0.096(4) Uani 1 1 d .
H54 H -0.4777 -0.5907 -0.4284 0.115 Uiso 1 1 calc R
C55 C -0.5553(6) -0.5558(6) -0.4650(5) 0.089(3) Uani 1 1 d .
H55 H -0.5193 -0.5244 -0.4947 0.106 Uiso 1 1 calc R
C56 C -0.6332(5) -0.5627(5) -0.4604(4) 0.066(2) Uani 1 1 d .
H56 H -0.6487 -0.5346 -0.4865 0.079 Uiso 1 1 calc R
C57 C -0.6885(4) -0.6107(5) -0.4177(3) 0.0431(18) Uani 1 1 d .
C58 C -0.7713(4) -0.6182(4) -0.4124(3) 0.0418(19) Uani 1 1 d .
C59 C -0.8555(5) -0.5699(4) -0.4116(3) 0.045(2) Uani 1 1 d .
C60 C -1.0061(5) -0.6212(5) -0.4027(4) 0.056(2) Uani 1 1 d .
H60 H -1.0603 -0.6296 -0.4011 0.067 Uiso 1 1 calc R
C61 C -0.9883(4) -0.6820(5) -0.3962(3) 0.050(2) Uani 1 1 d .
H61 H -1.0287 -0.7378 -0.3898 0.060 Uiso 1 1 calc R
C62 C -0.8488(4) -0.6865(4) -0.4004(3) 0.0385(18) Uani 1 1 d .
C63 C -0.8795(4) -0.7759(4) -0.3931(3) 0.0387(18) Uani 1 1 d .
C64 C -0.9480(4) -0.8239(4) -0.3577(3) 0.0459(19) Uani 1 1 d .
H64 H -0.9714 -0.7979 -0.3364 0.055 Uiso 1 1 calc R
C65 C -0.9822(5) -0.9107(4) -0.3538(3) 0.054(2) Uani 1 1 d .
H65 H -1.0290 -0.9431 -0.3310 0.064 Uiso 1 1 calc R
C66 C -0.9452(5) -0.9467(5) -0.3845(4) 0.053(2) Uani 1 1 d .
C67 C -0.8758(5) -0.9005(5) -0.4174(3) 0.053(2) Uani 1 1 d .
H67 H -0.8506 -0.9267 -0.4365 0.064 Uiso 1 1 calc R
C68 C -0.8434(5) -0.8164(4) -0.4225(3) 0.047(2) Uani 1 1 d .
H68 H -0.7968 -0.7853 -0.4458 0.056 Uiso 1 1 calc R
C69 C -0.5252(5) -0.5150(5) -0.2148(4) 0.055(2) Uani 1 1 d .
H69 H -0.5718 -0.5153 -0.1989 0.066 Uiso 1 1 calc R
C70 C -0.5164(6) -0.5852(5) -0.2091(4) 0.069(3) Uani 1 1 d .
H70 H -0.5575 -0.6327 -0.1903 0.083 Uiso 1 1 calc R
C71 C -0.4467(7) -0.5847(6) -0.2314(4) 0.072(3) Uani 1 1 d .
H71 H -0.4388 -0.6305 -0.2265 0.086 Uiso 1 1 calc R
C72 C -0.3896(6) -0.5152(6) -0.2607(4) 0.077(3) Uani 1 1 d .
H72 H -0.3430 -0.5147 -0.2767 0.093 Uiso 1 1 calc R
C73 C -0.3987(5) -0.4467(5) -0.2674(4) 0.064(2) Uani 1 1 d .
H73 H -0.3587 -0.4008 -0.2881 0.077 Uiso 1 1 calc R
C74 C -0.4662(5) -0.4446(4) -0.2438(3) 0.0417(18) Uani 1 1 d .
C75 C -0.4729(4) -0.3681(5) -0.2482(4) 0.047(2) Uani 1 1 d .
C76 C -0.4245(4) -0.2363(5) -0.2530(4) 0.050(2) Uani 1 1 d .
C77 C -0.4751(5) -0.1350(5) -0.2558(4) 0.061(2) Uani 1 1 d .
H77 H -0.4827 -0.0888 -0.2580 0.073 Uiso 1 1 calc R
C78 C -0.5380(5) -0.2134(4) -0.2503(3) 0.051(2) Uani 1 1 d .
H78 H -0.5943 -0.2282 -0.2480 0.061 Uiso 1 1 calc R
C79 C -0.5421(4) -0.3571(4) -0.2455(3) 0.0391(18) Uani 1 1 d .
C80 C -0.6332(4) -0.4160(5) -0.2441(3) 0.0424(19) Uani 1 1 d .
C81 C -0.6861(5) -0.3984(5) -0.2120(4) 0.058(2) Uani 1 1 d .
H81 H -0.6638 -0.3494 -0.1903 0.069 Uiso 1 1 calc R
C82 C -0.7710(5) -0.4528(5) -0.2120(4) 0.071(3) Uani 1 1 d .
H82 H -0.8063 -0.4401 -0.1911 0.085 Uiso 1 1 calc R
C83 C -0.8039(5) -0.5261(5) -0.2430(4) 0.055(2) Uani 1 1 d .
C84 C -0.7538(5) -0.5458(5) -0.2745(4) 0.054(2) Uani 1 1 d .
H84 H -0.7768 -0.5957 -0.2952 0.065 Uiso 1 1 calc R
C85 C -0.6671(4) -0.4901(4) -0.2752(3) 0.049(2) Uani 1 1 d .
H85 H -0.6322 -0.5028 -0.2966 0.058 Uiso 1 1 calc R
C86 C -0.7070(5) -0.0338(5) -0.3767(4) 0.058(2) Uani 1 1 d .
H86 H -0.7438 -0.0806 -0.3552 0.069 Uiso 1 1 calc R
C87 C -0.7187(6) 0.0347(6) -0.3800(4) 0.074(3) Uani 1 1 d .
H87 H -0.7640 0.0332 -0.3613 0.088 Uiso 1 1 calc R
C88 C -0.6636(6) 0.1055(6) -0.4109(4) 0.073(3) Uani 1 1 d .
H88 H -0.6713 0.1518 -0.4124 0.087 Uiso 1 1 calc R
C89 C -0.5994(6) 0.1066(5) -0.4387(4) 0.071(3) Uani 1 1 d .
H89 H -0.5623 0.1539 -0.4595 0.085 Uiso 1 1 calc R
C90 C -0.5880(5) 0.0386(5) -0.4367(4) 0.056(2) Uani 1 1 d .
H90 H -0.5436 0.0404 -0.4571 0.067 Uiso 1 1 calc R
C91 C -0.6405(5) -0.0329(5) -0.4053(4) 0.051(2) Uani 1 1 d .
C92 C -0.6304(4) -0.1074(5) -0.4027(4) 0.051(2) Uani 1 1 d .
C93 C -0.6739(4) -0.2390(5) -0.4007(4) 0.055(2) Uani 1 1 d .
C94 C -0.6214(5) -0.3362(5) -0.3913(4) 0.058(2) Uani 1 1 d .
H94 H -0.6125 -0.3815 -0.3878 0.070 Uiso 1 1 calc R
C95 C -0.5602(5) -0.2572(5) -0.3925(3) 0.050(2) Uani 1 1 d .
H95 H -0.5037 -0.2413 -0.3901 0.060 Uiso 1 1 calc R
C96 C -0.5584(4) -0.1139(4) -0.4000(3) 0.0415(19) Uani 1 1 d .
C97 C -0.4690(4) -0.0519(5) -0.3971(3) 0.0409(18) Uani 1 1 d .
C98 C -0.4419(4) 0.0262(4) -0.3718(3) 0.0455(19) Uani 1 1 d .
H98 H -0.4807 0.0389 -0.3560 0.055 Uiso 1 1 calc R
C99 C -0.3570(5) 0.0848(5) -0.3701(3) 0.0486(19) Uani 1 1 d .
H99 H -0.3388 0.1378 -0.3548 0.058 Uiso 1 1 calc R
C100 C -0.3000(4) 0.0644(5) -0.3911(4) 0.050(2) Uani 1 1 d .
C101 C -0.3243(5) -0.0128(5) -0.4152(4) 0.055(2) Uani 1 1 d .
H101 H -0.2847 -0.0260 -0.4286 0.066 Uiso 1 1 calc R
C102 C -0.4101(4) -0.0706(5) -0.4189(3) 0.049(2) Uani 1 1 d .
H102 H -0.4280 -0.1224 -0.4362 0.058 Uiso 1 1 calc R

loop_
_atom_site_aniso_label
_atom_site_aniso_U_11
_atom_site_aniso_U_22
_atom_site_aniso_U_33
_atom_site_aniso_U_23
_atom_site_aniso_U_13
_atom_site_aniso_U_12
S1 0.0374(11) 0.0410(11) 0.0921(17) 0.0032(11) -0.0010(11) 0.0210(10)
S2 0.0389(11) 0.0299(11) 0.0978(18) -0.0013(11) -0.0100(12) 0.0134(9)
S3 0.0478(13) 0.0420(12) 0.131(2) -0.0013(13) -0.0068(14) 0.0265(11)
S4 0.0465(13) 0.0383(12) 0.1107(19) 0.0048(12) 0.0007(13) 0.0266(11)
S5 0.0464(13) 0.0343(12) 0.117(2) 0.0050(12) -0.0072(13) 0.0129(10)
S6 0.0411(13) 0.0335(12) 0.158(3) 0.0060(14) 0.0032(15) 0.0135(10)
O1 0.144(7) 0.101(6) 0.208(8) 0.000(6) 0.005(6) 0.106(6)
O2 0.122(7) 0.219(10) 0.284(11) -0.128(8) -0.091(7) 0.142(7)
O3 0.028(3) 0.117(6) 0.120(6) 0.001(4) -0.016(4) 0.022(4)
O4 0.051(5) 0.093(6) 0.263(11) 0.066(7) -0.030(6) -0.013(4)
O5 0.128(7) 0.055(4) 0.184(8) 0.005(5) 0.012(6) 0.054(5)
O6 0.095(6) 0.043(4) 0.174(8) 0.017(4) 0.012(5) 0.011(4)
O7 0.102(6) 0.043(4) 0.150(7) 0.011(4) 0.002(5) 0.006(4)
O8 0.138(7) 0.047(4) 0.189(8) -0.004(5) 0.016(6) 0.049(5)
O9 0.039(4) 0.149(7) 0.162(7) -0.011(6) 0.016(4) 0.036(5)
O10 0.059(5) 0.089(5) 0.152(7) -0.029(5) 0.008(5) -0.005(4)
O11 0.037(4) 0.096(6) 0.248(10) -0.039(6) 0.005(5) 0.028(4)
O12 0.052(4) 0.064(4) 0.118(6) -0.020(4) -0.003(4) 0.009(3)
N1 0.038(3) 0.034(3) 0.059(4) -0.001(3) -0.001(3) 0.020(3)
N2 0.043(4) 0.032(3) 0.056(4) -0.003(3) -0.007(3) 0.025(3)
N3 0.078(5) 0.108(6) 0.126(6) -0.019(5) -0.017(5) 0.074(5)
N4 0.025(3) 0.034(3) 0.060(4) 0.000(3) 0.001(3) 0.015(3)
N5 0.022(3) 0.028(3) 0.058(4) 0.004(3) 0.001(3) 0.010(3)
N6 0.043(4) 0.082(6) 0.101(6) 0.003(5) -0.001(4) 0.023(4)
N7 0.037(4) 0.022(3) 0.098(6) -0.002(3) -0.007(4) 0.009(3)
N8 0.034(4) 0.032(3) 0.066(4) -0.008(3) -0.008(3) 0.017(3)
N9 0.075(5) 0.045(4) 0.100(6) 0.007(4) -0.006(5) 0.027(4)
N10 0.030(3) 0.030(3) 0.074(5) 0.004(3) 0.002(3) 0.013(3)
N11 0.025(3) 0.024(3) 0.070(5) 0.007(3) 0.002(3) 0.011(3)
N12 0.088(6) 0.041(4) 0.096(6) -0.007(4) -0.017(5) 0.028(4)
N13 0.031(4) 0.038(4) 0.105(6) 0.005(4) 0.001(4) 0.013(3)
N14 0.038(4) 0.032(4) 0.072(5) -0.012(3) -0.005(3) 0.015(3)
N15 0.046(5) 0.092(6) 0.091(6) -0.001(5) 0.010(4) 0.022(5)
N16 0.028(4) 0.038(4) 0.126(7) 0.006(4) 0.011(4) 0.017(3)
N17 0.033(3) 0.033(3) 0.067(5) -0.002(3) -0.003(3) 0.016(3)
N18 0.038(4) 0.054(5) 0.111(7) -0.010(5) -0.004(4) 0.013(4)
C1 0.061(6) 0.052(5) 0.066(6) 0.011(5) 0.009(5) 0.035(5)
C2 0.045(5) 0.066(7) 0.114(9) 0.035(6) 0.025(5) 0.026(5)
C3 0.037(5) 0.048(6) 0.098(8) 0.032(5) -0.003(5) 0.000(4)
C4 0.064(6) 0.037(5) 0.075(6) 0.011(4) -0.008(5) 0.023(4)
C5 0.039(4) 0.035(4) 0.056(5) 0.003(4) -0.010(4) 0.015(4)
C6 0.036(4) 0.038(4) 0.039(4) 0.003(4) -0.003(4) 0.015(4)
C7 0.034(4) 0.041(4) 0.042(4) 0.002(3) 0.002(3) 0.026(4)
C8 0.040(4) 0.033(4) 0.052(5) -0.008(4) -0.003(4) 0.025(4)
C9 0.049(5) 0.035(4) 0.077(6) -0.005(4) -0.006(5) 0.017(4)
C10 0.044(5) 0.033(4) 0.071(6) -0.007(4) -0.011(4) 0.017(4)
C11 0.032(4) 0.035(4) 0.049(5) -0.002(4) -0.003(4) 0.017(3)
C12 0.048(5) 0.038(4) 0.053(5) -0.003(4) -0.003(4) 0.033(4)
C13 0.041(5) 0.047(5) 0.099(7) -0.017(5) -0.022(5) 0.025(4)
C14 0.066(6) 0.058(6) 0.113(8) -0.022(5) -0.010(6) 0.045(5)
C15 0.052(5) 0.058(5) 0.074(6) 0.002(5) -0.003(5) 0.043(5)
C16 0.050(5) 0.076(6) 0.077(6) -0.018(5) -0.027(5) 0.043(5)
C17 0.048(5) 0.041(4) 0.068(6) -0.007(4) -0.006(4) 0.027(4)
C18 0.045(5) 0.050(5) 0.069(6) -0.013(4) -0.009(4) 0.033(4)
C19 0.058(6) 0.054(6) 0.103(8) -0.021(5) -0.004(5) 0.031(5)
C20 0.077(7) 0.060(6) 0.125(9) -0.010(6) -0.007(7) 0.053(6)
C21 0.058(6) 0.078(7) 0.094(7) -0.009(6) -0.016(5) 0.054(6)
C22 0.037(4) 0.055(5) 0.059(5) -0.003(4) -0.006(4) 0.029(4)
C23 0.028(4) 0.039(4) 0.052(5) -0.001(4) 0.000(4) 0.018(4)
C24 0.029(4) 0.026(4) 0.051(5) -0.006(3) -0.003(3) 0.015(3)
C25 0.020(4) 0.029(4) 0.057(5) 0.001(4) -0.001(3) 0.006(3)
C26 0.050(5) 0.038(5) 0.075(6) -0.001(4) -0.007(4) 0.029(4)
C27 0.037(4) 0.036(4) 0.067(6) 0.007(4) -0.003(4) 0.024(4)
C28 0.029(4) 0.030(4) 0.052(5) 0.007(4) 0.002(4) 0.013(3)
C29 0.030(4) 0.029(4) 0.050(5) -0.002(4) 0.000(4) 0.016(3)
C30 0.036(4) 0.039(4) 0.063(5) 0.000(4) -0.009(4) 0.018(4)
C31 0.038(5) 0.033(4) 0.090(7) 0.011(4) 0.010(5) 0.012(4)
C32 0.026(4) 0.039(5) 0.078(6) -0.013(4) 0.000(4) 0.005(4)
C33 0.031(4) 0.054(5) 0.065(6) -0.009(4) -0.012(4) 0.026(4)
C34 0.038(4) 0.040(4) 0.058(5) -0.001(4) -0.005(4) 0.021(4)
C35 0.047(5) 0.051(5) 0.069(6) 0.000(5) -0.013(5) 0.020(4)
C36 0.056(6) 0.071(7) 0.104(8) -0.016(6) -0.038(6) 0.036(6)
C37 0.046(6) 0.075(7) 0.116(9) -0.027(7) -0.009(6) 0.026(6)
C38 0.048(6) 0.078(7) 0.093(8) -0.002(6) 0.013(5) 0.027(5)
C39 0.046(5) 0.045(5) 0.088(7) -0.007(5) 0.003(5) 0.021(4)
C40 0.038(5) 0.040(4) 0.063(5) -0.008(4) 0.006(4) 0.018(4)
C41 0.038(4) 0.040(5) 0.067(6) -0.005(4) -0.008(4) 0.018(4)
C42 0.035(4) 0.030(4) 0.085(6) 0.000(4) -0.007(4) 0.013(4)
C43 0.034(4) 0.059(6) 0.103(7) -0.012(5) -0.011(5) 0.025(4)
C44 0.029(4) 0.040(5) 0.086(7) -0.006(5) -0.007(4) 0.011(4)
C45 0.034(4) 0.029(4) 0.060(5) 0.000(4) 0.002(4) 0.013(4)
C46 0.034(4) 0.036(4) 0.046(5) -0.003(4) -0.009(4) 0.015(4)
C47 0.057(5) 0.040(5) 0.073(6) 0.000(4) 0.013(5) 0.024(4)
C48 0.038(5) 0.043(5) 0.080(6) 0.010(5) 0.009(4) 0.016(4)
C49 0.052(5) 0.035(5) 0.071(6) 0.008(4) -0.008(5) 0.023(4)
C50 0.046(5) 0.047(5) 0.072(6) -0.009(4) -0.011(4) 0.030(4)
C51 0.043(4) 0.039(4) 0.053(5) -0.005(4) -0.010(4) 0.024(4)
C52 0.051(5) 0.061(6) 0.074(6) 0.005(5) 0.002(5) 0.030(5)
C53 0.062(6) 0.095(8) 0.118(9) 0.030(7) 0.007(6) 0.054(6)
C54 0.039(6) 0.094(8) 0.157(11) 0.026(8) 0.009(7) 0.035(6)
C55 0.052(6) 0.102(8) 0.096(8) 0.021(6) 0.022(6) 0.026(6)
C56 0.045(5) 0.078(6) 0.076(6) 0.025(5) 0.009(5) 0.031(5)
C57 0.034(4) 0.044(5) 0.053(5) 0.001(4) -0.006(4) 0.020(4)
C58 0.039(4) 0.035(4) 0.056(5) 0.003(4) 0.003(4) 0.022(4)
C59 0.042(5) 0.031(4) 0.063(5) 0.003(4) 0.005(4) 0.020(4)
C60 0.037(5) 0.046(5) 0.083(6) 0.003(5) 0.004(4) 0.020(4)
C61 0.031(4) 0.038(4) 0.081(6) 0.008(4) 0.002(4) 0.017(4)
C62 0.028(4) 0.027(4) 0.062(5) 0.012(4) 0.006(4) 0.015(3)
C63 0.033(4) 0.029(4) 0.056(5) 0.002(4) 0.000(4) 0.017(3)
C64 0.048(5) 0.036(4) 0.057(5) 0.008(4) 0.007(4) 0.024(4)
C65 0.046(5) 0.031(4) 0.076(6) 0.013(4) 0.005(4) 0.013(4)
C66 0.059(6) 0.029(4) 0.060(6) -0.004(4) -0.014(5) 0.014(4)
C67 0.070(6) 0.041(5) 0.059(5) -0.008(4) -0.002(5) 0.035(5)
C68 0.043(5) 0.032(4) 0.062(5) 0.004(4) 0.005(4) 0.017(4)
C69 0.049(5) 0.049(5) 0.067(6) 0.008(4) -0.003(4) 0.024(4)
C70 0.060(6) 0.046(5) 0.092(7) 0.015(5) -0.005(5) 0.020(5)
C71 0.087(8) 0.050(6) 0.094(8) 0.003(6) -0.013(6) 0.046(6)
C72 0.091(8) 0.084(7) 0.090(8) 0.003(6) 0.009(6) 0.068(7)
C73 0.058(6) 0.060(6) 0.083(7) 0.014(5) 0.020(5) 0.036(5)
C74 0.032(4) 0.034(4) 0.056(5) -0.001(4) 0.001(4) 0.014(4)
C75 0.032(4) 0.043(5) 0.066(6) 0.003(4) 0.006(4) 0.017(4)
C76 0.027(4) 0.035(4) 0.077(6) 0.002(4) -0.002(4) 0.007(4)
C77 0.065(6) 0.040(5) 0.087(7) -0.002(5) -0.014(5) 0.033(5)
C78 0.044(5) 0.035(5) 0.082(6) -0.015(4) -0.014(4) 0.026(4)
C79 0.025(4) 0.029(4) 0.058(5) 0.001(4) -0.006(4) 0.010(3)
C80 0.037(4) 0.047(5) 0.047(5) -0.002(4) 0.001(4) 0.024(4)
C81 0.043(5) 0.053(5) 0.075(6) -0.016(5) 0.008(4) 0.022(4)
C82 0.037(5) 0.069(6) 0.106(8) -0.011(6) 0.014(5) 0.026(5)
C83 0.029(4) 0.056(6) 0.062(6) -0.002(5) 0.001(4) 0.009(4)
C84 0.036(5) 0.043(5) 0.066(6) -0.011(4) 0.000(4) 0.006(4)
C85 0.030(4) 0.044(5) 0.067(5) -0.011(4) -0.002(4) 0.016(4)
C86 0.046(5) 0.053(5) 0.077(6) 0.005(5) 0.010(4) 0.028(4)
C87 0.062(6) 0.092(8) 0.091(7) -0.001(6) 0.010(5) 0.057(6)
C88 0.082(7) 0.060(6) 0.095(8) -0.007(6) -0.008(6) 0.050(6)
C89 0.067(6) 0.051(5) 0.099(7) 0.010(5) 0.002(6) 0.033(5)
C90 0.041(5) 0.046(5) 0.083(6) 0.007(5) 0.008(4) 0.023(4)
C91 0.041(5) 0.042(5) 0.077(6) -0.007(4) -0.007(4) 0.026(4)
C92 0.031(4) 0.042(5) 0.075(6) 0.000(4) 0.008(4) 0.015(4)
C93 0.027(4) 0.039(5) 0.095(7) 0.003(5) 0.000(4) 0.014(4)
C94 0.056(5) 0.035(5) 0.086(7) -0.003(4) -0.006(5) 0.025(4)
C95 0.047(5) 0.040(5) 0.072(6) 0.000(4) -0.010(4) 0.028(4)
C96 0.034(4) 0.032(4) 0.059(5) -0.004(4) 0.005(4) 0.016(4)
C97 0.027(4) 0.039(4) 0.054(5) 0.001(4) -0.002(4) 0.014(3)
C98 0.031(4) 0.041(4) 0.059(5) -0.002(4) 0.003(4) 0.014(4)
C99 0.048(5) 0.042(4) 0.055(5) -0.006(4) -0.004(4) 0.022(4)
C100 0.027(4) 0.038(5) 0.070(6) -0.002(4) -0.003(4) 0.005(4)
C101 0.034(4) 0.049(5) 0.085(7) -0.001(5) 0.013(4) 0.023(4)
C102 0.037(4) 0.037(4) 0.070(6) -0.012(4) -0.008(4) 0.016(4)

loop_
_atom_type_symbol
_atom_type_description
_atom_type_scat_dispersion_real
_atom_type_scat_dispersion_imag
_atom_type_scat_source
C C 0.0033 0.0016 'International Tables Vol C Tables 4.2.6.8 and 6.1.1.4'
H H 0.0000 0.0000 'International Tables Vol C Tables 4.2.6.8 and 6.1.1.4'
N N 0.0061 0.0033 'International Tables Vol C Tables 4.2.6.8 and 6.1.1.4'
O O 0.0106 0.0060 'International Tables Vol C Tables 4.2.6.8 and 6.1.1.4'
S S 0.1246 0.1234 'International Tables Vol C Tables 4.2.6.8 and 6.1.1.4'

loop_
_geom_angle_atom_site_label_1
_geom_angle_atom_site_label_2
_geom_angle_atom_site_label_3
_geom_angle
C9 S1 C8 89.7(4)
C26 S2 C25 89.2(3)
C42 S3 C43 90.2(4)
C59 S4 C60 89.9(4)
C77 S5 C76 89.8(4)
C93 S6 C94 89.7(4)
C8 N1 C7 103.4(6)
C8 N2 C10 113.6(6)
C8 N2 C11 106.8(6)
C11 N2 C10 139.5(6)
O1 N3 C15 119.1(9)
O2 N3 O1 123.5(9)
O2 N3 C15 117.5(10)
C25 N4 C24 103.1(5)
C25 N5 C27 114.8(6)
C25 N5 C28 106.2(5)
C27 N5 C28 138.8(6)
O3 N6 C32 118.8(8)
O4 N6 O3 124.2(9)
O4 N6 C32 117.0(9)
C42 N7 C41 104.6(6)
C42 N8 C44 114.0(6)
C42 N8 C45 107.5(6)
C45 N8 C44 138.1(6)
O5 N9 C49 117.0(8)
O6 N9 O5 126.3(9)
O6 N9 C49 116.7(8)
C59 N10 C58 103.8(6)
C59 N11 C61 113.3(6)
C59 N11 C62 107.0(5)
C61 N11 C62 139.4(6)
O7 N12 O8 124.0(9)
O7 N12 C66 119.3(9)
O8 N12 C66 116.7(9)
C76 N13 C75 103.3(6)
C76 N14 C78 115.4(6)
C76 N14 C79 105.4(6)
C78 N14 C79 139.1(6)
O9 N15 O10 124.9(9)
O9 N15 C83 118.4(9)
O10 N15 C83 116.8(9)
C93 N16 C92 104.2(6)
C93 N17 C95 111.6(6)
C93 N17 C96 107.5(6)
C96 N17 C95 140.8(6)
O11 N18 O12 122.3(7)
O11 N18 C100 119.2(8)
O12 N18 C100 118.5(8)
C2 C1 H1 119.6
C2 C1 C6 120.8(8)
C6 C1 H1 119.6
C1 C2 H2 119.5
C3 C2 C1 120.9(9)
C3 C2 H2 119.5
C2 C3 H3 120.5
C2 C3 C4 119.0(8)
C4 C3 H3 120.5
C3 C4 H4 120.0
C3 C4 C5 120.0(8)
C5 C4 H4 120.0
C4 C5 H5 118.9
C6 C5 C4 122.1(8)
C6 C5 H5 118.9
C1 C6 C7 122.4(7)
C5 C6 C1 117.0(7)
C5 C6 C7 120.5(7)
N1 C7 C6 118.6(6)
N1 C7 C11 112.8(6)
C11 C7 C6 128.6(6)
N1 C8 S1 135.2(5)
N1 C8 N2 113.9(6)
N2 C8 S1 110.9(5)
S1 C9 H9 123.3
C10 C9 S1 113.3(6)
C10 C9 H9 123.3
N2 C10 H10 123.8
C9 C10 N2 112.4(7)
C9 C10 H10 123.8
N2 C11 C12 121.5(6)
C7 C11 N2 103.1(6)
C7 C11 C12 135.3(7)
C13 C12 C11 121.3(7)
C13 C12 C17 116.9(7)
C17 C12 C11 121.8(7)
C12 C13 H13 118.8
C12 C13 C14 122.5(7)
C14 C13 H13 118.8
C13 C14 H14 121.7
C15 C14 C13 116.6(8)
C15 C14 H14 121.7
C14 C15 N3 117.7(8)
C16 C15 N3 118.7(8)
C16 C15 C14 123.6(7)
C15 C16 H16 120.7
C15 C16 C17 118.6(7)
C17 C16 H16 120.7
C12 C17 H17 119.1
C16 C17 C12 121.7(7)
C16 C17 H17 119.1
C19 C18 H18 119.0
C19 C18 C23 122.1(7)
C23 C18 H18 119.0
C18 C19 H19 120.9
C18 C19 C20 118.2(8)
C20 C19 H19 120.9
C19 C20 H20 119.7
C21 C20 C19 120.5(8)
C21 C20 H20 119.7
C20 C21 H21 119.6
C20 C21 C22 120.8(8)
C22 C21 H21 119.6
C21 C22 H22 120.0
C21 C22 C23 120.0(8)
C23 C22 H22 120.0
C18 C23 C22 118.4(7)
C18 C23 C24 122.9(6)
C22 C23 C24 118.6(7)
N4 C24 C23 117.8(6)
C28 C24 N4 112.8(6)
C28 C24 C23 129.2(6)
N4 C25 S2 134.9(5)
N4 C25 N5 114.0(6)
N5 C25 S2 111.1(5)
S2 C26 H26 123.0
C27 C26 S2 113.9(6)
C27 C26 H26 123.0
N5 C27 H27 124.6
C26 C27 N5 110.8(7)
C26 C27 H27 124.6
N5 C28 C29 120.3(6)
C24 C28 N5 103.9(6)
C24 C28 C29 135.8(7)
C30 C29 C28 118.8(7)
C34 C29 C28 122.3(6)
C34 C29 C30 118.9(6)
C29 C30 H30 119.7
C31 C30 C29 120.5(7)
C31 C30 H30 119.7
C30 C31 H31 120.8
C32 C31 C30 118.5(7)
C32 C31 H31 120.8
C31 C32 N6 118.9(8)
C31 C32 C33 122.9(7)
C33 C32 N6 118.2(8)
C32 C33 H33 121.2
C34 C33 C32 117.5(7)
C34 C33 H33 121.2
C29 C34 C33 121.7(7)
C29 C34 H34 119.1
C33 C34 H34 119.1
C36 C35 H35 120.0
C40 C35 H35 120.0
C40 C35 C36 120.0(8)
C35 C36 H36 120.2
C37 C36 C35 119.6(9)
C37 C36 H36 120.2
C36 C37 H37 119.9
C38 C37 C36 120.3(9)
C38 C37 H37 119.9
C37 C38 H38 119.7
C37 C38 C39 120.6(9)
C39 C38 H38 119.7
C38 C39 H39 119.9
C40 C39 C38 120.3(9)
C40 C39 H39 119.9
C35 C40 C41 121.9(8)
C39 C40 C35 119.3(7)
C39 C40 C41 118.7(8)
N7 C41 C40 117.4(7)
N7 C41 C45 112.2(7)
C45 C41 C40 130.3(7)
N7 C42 S3 137.1(6)
N7 C42 N8 112.0(6)
N8 C42 S3 110.8(5)
S3 C43 H43 123.0
C44 C43 S3 114.0(6)
C44 C43 H43 123.0
N8 C44 H44 124.5
C43 C44 N8 110.9(7)
C43 C44 H44 124.5
N8 C45 C46 121.1(6)
C41 C45 N8 103.7(6)
C41 C45 C46 135.2(7)
C47 C46 C45 121.3(7)
C47 C46 C51 120.1(7)
C51 C46 C45 118.5(7)
C46 C47 H47 119.7
C46 C47 C48 120.6(8)
C48 C47 H47 119.7
C47 C48 H48 120.6
C49 C48 C47 118.8(8)
C49 C48 H48 120.6
C48 C49 N9 119.4(8)
C48 C49 C50 122.1(8)
C50 C49 N9 118.5(8)
C49 C50 H50 120.0
C51 C50 C49 120.1(7)
C51 C50 H50 120.0
C46 C51 H51 120.9
C50 C51 C46 118.2(7)
C50 C51 H51 120.9
C53 C52 H52 120.2
C57 C52 H52 120.2
C57 C52 C53 119.6(8)
C52 C53 H53 119.5
C54 C53 C52 120.9(9)
C54 C53 H53 119.5
C53 C54 H54 120.2
C53 C54 C55 119.6(9)
C55 C54 H54 120.2
C54 C55 H55 120.0
C56 C55 C54 120.0(9)
C56 C55 H55 120.0
C55 C56 H56 119.5
C55 C56 C57 121.0(8)
C57 C56 H56 119.5
C52 C57 C58 119.8(7)
C56 C57 C52 118.8(7)
C56 C57 C58 121.4(7)
N10 C58 C57 117.3(6)
C62 C58 N10 111.6(6)
C62 C58 C57 131.1(7)
N10 C59 S4 135.8(6)
N10 C59 N11 113.2(6)
N11 C59 S4 110.9(5)
S4 C60 H60 123.6
C61 C60 S4 112.8(6)
C61 C60 H60 123.6
N11 C61 H61 123.5
C60 C61 N11 113.1(7)
C60 C61 H61 123.5
N11 C62 C63 121.7(6)
C58 C62 N11 104.3(6)
C58 C62 C63 133.9(6)
C64 C63 C62 120.2(6)
C64 C63 C68 118.2(6)
C68 C63 C62 121.5(7)
C63 C64 H64 119.6
C63 C64 C65 120.8(7)
C65 C64 H64 119.6
C64 C65 H65 120.9
C66 C65 C64 118.2(7)
C66 C65 H65 120.9
C65 C66 N12 118.0(8)
C67 C66 N12 119.9(8)
C67 C66 C65 122.2(7)
C66 C67 H67 120.0
C68 C67 C66 120.0(8)
C68 C67 H67 120.0
C63 C68 H68 119.7
C67 C68 C63 120.6(8)
C67 C68 H68 119.7
C70 C69 H69 119.4
C74 C69 H69 119.4
C74 C69 C70 121.1(8)
C69 C70 H70 120.0
C71 C70 C69 119.9(8)
C71 C70 H70 120.0
C70 C71 H71 120.9
C72 C71 C70 118.2(9)
C72 C71 H71 120.9
C71 C72 H72 118.9
C73 C72 C71 122.1(9)
C73 C72 H72 118.9
C72 C73 H73 119.6
C72 C73 C74 120.8(8)
C74 C73 H73 119.6
C69 C74 C75 121.8(7)
C73 C74 C69 117.8(7)
C73 C74 C75 120.4(7)
N13 C75 C74 117.9(6)
C79 C75 N13 110.9(6)
C79 C75 C74 131.0(7)
N13 C76 S5 135.3(6)
N13 C76 N14 115.0(6)
N14 C76 S5 109.7(6)
S5 C77 H77 123.2
C78 C77 S5 113.5(6)
C78 C77 H77 123.2
N14 C78 H78 124.2
C77 C78 N14 111.6(7)
C77 C78 H78 124.2
N14 C79 C80 121.4(6)
C75 C79 N14 105.3(6)
C75 C79 C80 133.2(7)
C81 C80 C79 120.9(7)
C85 C80 C79 119.9(6)
C85 C80 C81 119.2(7)
C80 C81 H81 119.8
C82 C81 C80 120.4(7)
C82 C81 H81 119.8
C81 C82 H82 120.0
C81 C82 C83 120.0(7)
C83 C82 H82 120.0
C82 C83 N15 120.2(8)
C84 C83 N15 118.6(8)
C84 C83 C82 121.2(7)
C83 C84 H84 120.4
C83 C84 C85 119.1(7)
C85 C84 H84 120.4
C80 C85 C84 120.1(7)
C80 C85 H85 119.9
C84 C85 H85 119.9
C87 C86 H86 120.0
C87 C86 C91 120.1(8)
C91 C86 H86 120.0
C86 C87 H87 119.6
C86 C87 C88 120.8(8)
C88 C87 H87 119.6
C87 C88 H88 120.3
C89 C88 C87 119.3(9)
C89 C88 H88 120.3
C88 C89 H89 119.7
C88 C89 C90 120.5(9)
C90 C89 H89 119.7
C89 C90 H90 119.0
C89 C90 C91 122.1(8)
C91 C90 H90 119.0
C86 C91 C90 117.2(7)
C86 C91 C92 119.4(7)
C90 C91 C92 123.4(7)
N16 C92 C91 117.9(7)
N16 C92 C96 111.4(7)
C96 C92 C91 130.6(7)
N16 C93 S6 134.8(6)
N16 C93 N17 112.7(6)
N17 C93 S6 112.3(5)
S6 C94 H94 123.6
C95 C94 S6 112.8(6)
C95 C94 H94 123.6
N17 C95 H95 123.2
C94 C95 N17 113.6(7)
C94 C95 H95 123.2
N17 C96 C92 104.1(6)
N17 C96 C97 122.7(6)
C92 C96 C97 133.2(7)
C98 C97 C96 120.5(7)
C102 C97 C96 120.2(7)
C102 C97 C98 119.3(7)
C97 C98 H98 120.1
C99 C98 C97 119.8(7)
C99 C98 H98 120.1
C98 C99 H99 120.1
C100 C99 C98 119.8(7)
C100 C99 H99 120.1
C99 C100 N18 119.8(7)
C99 C100 C101 122.0(7)
C101 C100 N18 118.2(7)
C100 C101 H101 121.0
C100 C101 C102 118.0(7)
C102 C101 H101 121.0
C97 C102 C101 121.0(7)
C97 C102 H102 119.5
C101 C102 H102 119.5

loop_
_geom_bond_atom_site_label_1
_geom_bond_atom_site_label_2
_geom_bond_distance
S1 C8 1.742(7)
S1 C9 1.734(8)
S2 C25 1.732(7)
S2 C26 1.729(8)
S3 C42 1.722(8)
S3 C43 1.729(8)
S4 C59 1.728(7)
S4 C60 1.737(8)
S5 C76 1.746(8)
S5 C77 1.745(8)
S6 C93 1.720(8)
S6 C94 1.726(8)
O1 N3 1.200(10)
O2 N3 1.179(11)
O3 N6 1.210(9)
O4 N6 1.210(10)
O5 N9 1.224(9)
O6 N9 1.210(10)
O7 N12 1.209(10)
O8 N12 1.229(9)
O9 N15 1.209(10)
O10 N15 1.233(10)
O11 N18 1.212(9)
O12 N18 1.216(8)
N1 C7 1.373(8)
N1 C8 1.306(8)
N2 C8 1.362(8)
N2 C10 1.399(9)
N2 C11 1.395(9)
N3 C15 1.483(10)
N4 C24 1.383(8)
N4 C25 1.325(8)
N5 C25 1.357(8)
N5 C27 1.381(8)
N5 C28 1.412(8)
N6 C32 1.476(10)
N7 C41 1.386(9)
N7 C42 1.321(9)
N8 C42 1.381(9)
N8 C44 1.400(8)
N8 C45 1.399(8)
N9 C49 1.490(10)
N10 C58 1.403(8)
N10 C59 1.310(9)
N11 C59 1.369(8)
N11 C61 1.388(8)
N11 C62 1.395(8)
N12 C66 1.469(10)
N13 C75 1.403(9)
N13 C76 1.308(9)
N14 C76 1.368(9)
N14 C78 1.387(8)
N14 C79 1.398(8)
N15 C83 1.466(10)
N16 C92 1.386(9)
N16 C93 1.321(9)
N17 C93 1.362(8)
N17 C95 1.399(8)
N17 C96 1.386(8)
N18 C100 1.464(9)
C1 H1 0.9300
C1 C2 1.388(11)
C1 C6 1.389(10)
C2 H2 0.9300
C2 C3 1.369(12)
C3 H3 0.9300
C3 C4 1.370(11)
C4 H4 0.9300
C4 C5 1.388(10)
C5 H5 0.9300
C5 C6 1.376(9)
C6 C7 1.485(9)
C7 C11 1.385(9)
C9 H9 0.9300
C9 C10 1.329(10)
C10 H10 0.9300
C11 C12 1.454(9)
C12 C13 1.382(10)
C12 C17 1.393(10)
C13 H13 0.9300
C13 C14 1.392(10)
C14 H14 0.9300
C14 C15 1.369(11)
C15 C16 1.349(11)
C16 H16 0.9300
C16 C17 1.372(10)
C17 H17 0.9300
C18 H18 0.9300
C18 C19 1.370(10)
C18 C23 1.373(10)
C19 H19 0.9300
C19 C20 1.386(11)
C20 H20 0.9300
C20 C21 1.357(11)
C21 H21 0.9300
C21 C22 1.365(10)
C22 H22 0.9300
C22 C23 1.386(9)
C23 C24 1.488(9)
C24 C28 1.372(9)
C26 H26 0.9300
C26 C27 1.347(9)
C27 H27 0.9300
C28 C29 1.466(9)
C29 C30 1.392(9)
C29 C34 1.382(9)
C30 H30 0.9300
C30 C31 1.389(9)
C31 H31 0.9300
C31 C32 1.368(10)
C32 C33 1.383(10)
C33 H33 0.9300
C33 C34 1.383(9)
C34 H34 0.9300
C35 H35 0.9300
C35 C36 1.398(11)
C35 C40 1.379(10)
C36 H36 0.9300
C36 C37 1.376(12)
C37 H37 0.9300
C37 C38 1.354(12)
C38 H38 0.9300
C38 C39 1.383(11)
C39 H39 0.9300
C39 C40 1.377(10)
C40 C41 1.482(10)
C41 C45 1.386(9)
C43 H43 0.9300
C43 C44 1.344(10)
C44 H44 0.9300
C45 C46 1.475(9)
C46 C47 1.376(10)
C46 C51 1.412(9)
C47 H47 0.9300
C47 C48 1.389(10)
C48 H48 0.9300
C48 C49 1.347(11)
C49 C50 1.385(10)
C50 H50 0.9300
C50 C51 1.377(9)
C51 H51 0.9300
C52 H52 0.9300
C52 C53 1.402(11)
C52 C57 1.389(10)
C53 H53 0.9300
C53 C54 1.355(12)
C54 H54 0.9300
C54 C55 1.389(13)
C55 H55 0.9300
C55 C56 1.378(11)
C56 H56 0.9300
C56 C57 1.381(10)
C57 C58 1.464(9)
C58 C62 1.376(9)
C60 H60 0.9300
C60 C61 1.322(10)
C61 H61 0.9300
C62 C63 1.457(9)
C63 C64 1.391(9)
C63 C68 1.400(9)
C64 H64 0.9300
C64 C65 1.396(9)
C65 H65 0.9300
C65 C66 1.365(10)
C66 C67 1.362(10)
C67 H67 0.9300
C67 C68 1.358(9)
C68 H68 0.9300
C69 H69 0.9300
C69 C70 1.387(10)
C69 C74 1.380(10)
C70 H70 0.9300
C70 C71 1.379(12)
C71 H71 0.9300
C71 C72 1.364(12)
C72 H72 0.9300
C72 C73 1.360(11)
C73 H73 0.9300
C73 C74 1.376(10)
C74 C75 1.475(10)
C75 C79 1.387(9)
C77 H77 0.9300
C77 C78 1.329(10)
C78 H78 0.9300
C79 C80 1.472(9)
C80 C81 1.388(10)
C80 C85 1.387(9)
C81 H81 0.9300
C81 C82 1.370(10)
C82 H82 0.9300
C82 C83 1.374(11)
C83 C84 1.362(10)
C84 H84 0.9300
C84 C85 1.399(9)
C85 H85 0.9300
C86 H86 0.9300
C86 C87 1.382(10)
C86 C91 1.384(10)
C87 H87 0.9300
C87 C88 1.386(12)
C88 H88 0.9300
C88 C89 1.337(11)
C89 H89 0.9300
C89 C90 1.368(10)
C90 H90 0.9300
C90 C91 1.389(11)
C91 C92 1.473(10)
C92 C96 1.390(10)
C94 H94 0.9300
C94 C95 1.321(10)
C95 H95 0.9300
C96 C97 1.461(9)
C97 C98 1.393(10)
C97 C102 1.385(10)
C98 H98 0.9300
C98 C99 1.385(9)
C99 H99 0.9300
C99 C100 1.367(10)
C100 C101 1.377(10)
C101 H101 0.9300
C101 C102 1.397(10)
C102 H102 0.9300

loop_
_geom_torsion_atom_site_label_1
_geom_torsion_atom_site_label_2
_geom_torsion_atom_site_label_3
_geom_torsion_atom_site_label_4
_geom_torsion
S1 C9 C10 N2 -1.0(10)
S2 C26 C27 N5 -0.4(9)
S3 C43 C44 N8 -0.8(10)
S4 C60 C61 N11 0.4(10)
S5 C77 C78 N14 -0.2(10)
S6 C94 C95 N17 0.0(10)
O1 N3 C15 C14 15.3(15)
O1 N3 C15 C16 -164.7(10)
O2 N3 C15 C14 -165.9(12)
O2 N3 C15 C16 14.2(16)
O3 N6 C32 C31 176.2(8)
O3 N6 C32 C33 -5.1(12)
O4 N6 C32 C31 -3.3(14)
O4 N6 C32 C33 175.4(9)
O5 N9 C49 C48 166.1(9)
O5 N9 C49 C50 -15.1(13)
O6 N9 C49 C48 -13.2(12)
O6 N9 C49 C50 165.6(8)
O7 N12 C66 C65 11.7(13)
O7 N12 C66 C67 -169.3(9)
O8 N12 C66 C65 -167.2(9)
O8 N12 C66 C67 11.9(13)
O9 N15 C83 C82 13.1(15)
O9 N15 C83 C84 -166.3(9)
O10 N15 C83 C82 -166.9(9)
O10 N15 C83 C84 13.7(14)
O11 N18 C100 C99 172.3(9)
O11 N18 C100 C101 -8.6(14)
O12 N18 C100 C99 -6.2(13)
O12 N18 C100 C101 173.0(8)
N1 C7 C11 N2 0.6(8)
N1 C7 C11 C12 178.7(8)
N2 C11 C12 C13 -38.1(11)
N2 C11 C12 C17 142.7(8)
N3 C15 C16 C17 178.7(8)
N4 C24 C28 N5 1.6(8)
N4 C24 C28 C29 -178.1(8)
N5 C28 C29 C30 -139.0(7)
N5 C28 C29 C34 38.9(10)
N6 C32 C33 C34 -178.8(7)
N7 C41 C45 N8 2.1(9)
N7 C41 C45 C46 -177.9(8)
N8 C45 C46 C47 35.8(11)
N8 C45 C46 C51 -140.3(7)
N9 C49 C50 C51 -177.2(7)
N10 C58 C62 N11 -0.4(9)
N10 C58 C62 C63 175.1(8)
N11 C62 C63 C64 -33.7(11)
N11 C62 C63 C68 144.0(7)
N12 C66 C67 C68 178.1(8)
N13 C75 C79 N14 0.5(10)
N13 C75 C79 C80 176.5(8)
N14 C79 C80 C81 -40.2(11)
N14 C79 C80 C85 139.6(8)
N15 C83 C84 C85 179.2(8)
N16 C92 C96 N17 0.1(10)
N16 C92 C96 C97 -177.4(8)
N17 C96 C97 C98 -148.3(7)
N17 C96 C97 C102 30.8(12)
N18 C100 C101 C102 -177.9(7)
C1 C2 C3 C4 1.9(14)
C1 C6 C7 N1 147.8(7)
C1 C6 C7 C11 -31.9(12)
C2 C1 C6 C5 -3.8(11)
C2 C1 C6 C7 178.7(7)
C2 C3 C4 C5 -2.9(13)
C3 C4 C5 C6 0.5(12)
C4 C5 C6 C1 2.8(11)
C4 C5 C6 C7 -179.7(6)
C5 C6 C7 N1 -29.6(10)
C5 C6 C7 C11 150.7(8)
C6 C1 C2 C3 1.5(14)
C6 C7 C11 N2 -179.7(7)
C6 C7 C11 C12 -1.6(14)
C7 N1 C8 S1 -179.2(6)
C7 N1 C8 N2 1.0(8)
C7 C11 C12 C13 144.0(9)
C7 C11 C12 C17 -35.1(13)
C8 S1 C9 C10 1.9(7)
C8 N1 C7 C6 179.3(6)
C8 N1 C7 C11 -1.0(9)
C8 N2 C10 C9 -1.0(10)
C8 N2 C11 C7 0.1(8)
C8 N2 C11 C12 -178.4(7)
C9 S1 C8 N1 177.8(8)
C9 S1 C8 N2 -2.4(6)
C10 N2 C8 S1 2.4(8)
C10 N2 C8 N1 -177.8(7)
C10 N2 C11 C7 176.0(9)
C10 N2 C11 C12 -2.5(14)
C11 N2 C8 S1 179.5(5)
C11 N2 C8 N1 -0.7(8)
C11 N2 C10 C9 -176.7(8)
C11 C12 C13 C14 178.3(8)
C11 C12 C17 C16 -179.9(8)
C12 C13 C14 C15 2.3(14)
C13 C12 C17 C16 0.9(12)
C13 C14 C15 N3 179.8(8)
C13 C14 C15 C16 -0.3(15)
C14 C15 C16 C17 -1.2(14)
C15 C16 C17 C12 0.9(13)
C17 C12 C13 C14 -2.5(13)
C18 C19 C20 C21 -1.3(15)
C18 C23 C24 N4 -151.5(7)
C18 C23 C24 C28 23.4(12)
C19 C18 C23 C22 0.3(12)
C19 C18 C23 C24 175.6(7)
C19 C20 C21 C22 0.6(15)
C20 C21 C22 C23 0.6(13)
C21 C22 C23 C18 -1.0(11)
C21 C22 C23 C24 -176.5(7)
C22 C23 C24 N4 23.8(10)
C22 C23 C24 C28 -161.3(7)
C23 C18 C19 C20 0.8(14)
C23 C24 C28 N5 -173.5(7)
C23 C24 C28 C29 6.8(15)
C24 N4 C25 S2 179.5(7)
C24 N4 C25 N5 -1.0(9)
C24 C28 C29 C30 40.7(12)
C24 C28 C29 C34 -141.4(9)
C25 S2 C26 C27 -0.7(7)
C25 N4 C24 C23 175.3(6)
C25 N4 C24 C28 -0.5(8)
C25 N5 C27 C26 1.7(10)
C25 N5 C28 C24 -2.1(8)
C25 N5 C28 C29 177.7(7)
C26 S2 C25 N4 -178.8(8)
C26 S2 C25 N5 1.6(6)
C27 N5 C25 S2 -2.3(8)
C27 N5 C25 N4 178.1(6)
C27 N5 C28 C24 -176.7(9)
C27 N5 C28 C29 3.1(14)
C28 N5 C25 S2 -178.3(5)
C28 N5 C25 N4 2.0(9)
C28 N5 C27 C26 176.0(8)
C28 C29 C30 C31 178.7(7)
C28 C29 C34 C33 -177.9(7)
C29 C30 C31 C32 -1.2(12)
C30 C29 C34 C33 0.0(11)
C30 C31 C32 N6 179.5(7)
C30 C31 C32 C33 0.9(13)
C31 C32 C33 C34 -0.2(12)
C32 C33 C34 C29 -0.3(11)
C34 C29 C30 C31 0.7(11)
C35 C36 C37 C38 3.1(15)
C35 C40 C41 N7 -147.4(8)
C35 C40 C41 C45 29.5(13)
C36 C35 C40 C39 -0.2(12)
C36 C35 C40 C41 176.8(7)
C36 C37 C38 C39 -0.6(15)
C37 C38 C39 C40 -2.3(13)
C38 C39 C40 C35 2.7(12)
C38 C39 C40 C41 -174.4(7)
C39 C40 C41 N7 29.5(11)
C39 C40 C41 C45 -153.6(9)
C40 C35 C36 C37 -2.7(13)
C40 C41 C45 N8 -174.9(8)
C40 C41 C45 C46 5.1(16)
C41 N7 C42 S3 177.4(8)
C41 N7 C42 N8 1.0(9)
C41 C45 C46 C47 -144.2(9)
C41 C45 C46 C51 39.7(13)
C42 S3 C43 C44 -0.4(8)
C42 N7 C41 C40 175.4(7)
C42 N7 C41 C45 -2.0(10)
C42 N8 C44 C43 2.0(11)
C42 N8 C45 C41 -1.4(9)
C42 N8 C45 C46 178.6(7)
C43 S3 C42 N7 -174.8(10)
C43 S3 C42 N8 1.5(6)
C44 N8 C42 S3 -2.3(9)
C44 N8 C42 N7 175.0(7)
C44 N8 C45 C41 -174.2(9)
C44 N8 C45 C46 5.8(14)
C45 N8 C42 S3 -177.1(5)
C45 N8 C42 N7 0.2(9)
C45 N8 C44 C43 174.5(9)
C45 C46 C47 C48 -173.0(7)
C45 C46 C51 C50 176.9(7)
C46 C47 C48 C49 -4.5(13)
C47 C46 C51 C50 0.7(11)
C47 C48 C49 N9 -179.0(8)
C47 C48 C49 C50 2.2(13)
C48 C49 C50 C51 1.6(12)
C49 C50 C51 C46 -3.0(11)
C51 C46 C47 C48 3.1(12)
C52 C53 C54 C55 1.7(17)
C52 C57 C58 N10 136.9(8)
C52 C57 C58 C62 -42.3(13)
C53 C52 C57 C56 1.4(13)
C53 C52 C57 C58 -177.7(8)
C53 C54 C55 C56 0.4(17)
C54 C55 C56 C57 -1.7(15)
C55 C56 C57 C52 0.7(13)
C55 C56 C57 C58 179.8(8)
C56 C57 C58 N10 -42.2(11)
C56 C57 C58 C62 138.6(9)
C57 C52 C53 C54 -2.6(15)
C57 C58 C62 N11 178.8(8)
C57 C58 C62 C63 -5.7(15)
C58 N10 C59 S4 -177.3(7)
C58 N10 C59 N11 -0.6(9)
C58 C62 C63 C64 151.4(8)
C58 C62 C63 C68 -30.9(13)
C59 S4 C60 C61 1.0(7)
C59 N10 C58 C57 -178.7(7)
C59 N10 C58 C62 0.7(9)
C59 N11 C61 C60 -2.1(10)
C59 N11 C62 C58 0.1(8)
C59 N11 C62 C63 -176.2(7)
C60 S4 C59 N10 174.5(9)
C60 S4 C59 N11 -2.2(6)
C61 N11 C59 S4 2.9(8)
C61 N11 C59 N10 -174.7(7)
C61 N11 C62 C58 173.1(8)
C61 N11 C62 C63 -3.2(14)
C62 N11 C59 S4 177.9(5)
C62 N11 C59 N10 0.4(9)
C62 N11 C61 C60 -174.8(8)
C62 C63 C64 C65 174.9(7)
C62 C63 C68 C67 -176.5(7)
C63 C64 C65 C66 1.7(11)
C64 C63 C68 C67 1.3(11)
C64 C65 C66 N12 -179.8(7)
C64 C65 C66 C67 1.2(13)
C65 C66 C67 C68 -2.8(13)
C66 C67 C68 C63 1.5(12)
C68 C63 C64 C65 -2.9(11)
C69 C70 C71 C72 -2.6(15)
C69 C74 C75 N13 149.8(8)
C69 C74 C75 C79 -25.3(14)
C70 C69 C74 C73 0.7(13)
C70 C69 C74 C75 -177.4(8)
C70 C71 C72 C73 1.5(15)
C71 C72 C73 C74 0.7(15)
C72 C73 C74 C69 -1.8(13)
C72 C73 C74 C75 176.3(8)
C73 C74 C75 N13 -28.3(12)
C73 C74 C75 C79 156.6(9)
C74 C69 C70 C71 1.5(14)
C74 C75 C79 N14 175.9(8)
C74 C75 C79 C80 -8.2(16)
C75 N13 C76 S5 -178.2(8)
C75 N13 C76 N14 1.9(10)
C75 C79 C80 C81 144.4(9)
C75 C79 C80 C85 -35.8(13)
C76 S5 C77 C78 0.7(7)
C76 N13 C75 C74 -177.5(8)
C76 N13 C75 C79 -1.4(10)
C76 N14 C78 C77 -0.6(11)
C76 N14 C79 C75 0.5(9)
C76 N14 C79 C80 -176.0(7)
C77 S5 C76 N13 179.1(10)
C77 S5 C76 N14 -1.0(6)
C78 N14 C76 S5 1.1(9)
C78 N14 C76 N13 -178.9(7)
C78 N14 C79 C75 176.8(9)
C78 N14 C79 C80 0.3(15)
C79 N14 C76 S5 178.4(5)
C79 N14 C76 N13 -1.6(10)
C79 N14 C78 C77 -176.7(9)
C79 C80 C81 C82 178.5(8)
C79 C80 C85 C84 -179.3(7)
C80 C81 C82 C83 1.4(14)
C81 C80 C85 C84 0.5(12)
C81 C82 C83 N15 180.0(9)
C81 C82 C83 C84 -0.6(14)
C82 C83 C84 C85 -0.2(13)
C83 C84 C85 C80 0.2(12)
C85 C80 C81 C82 -1.3(12)
C86 C87 C88 C89 1.2(15)
C86 C91 C92 N16 35.9(12)
C86 C91 C92 C96 -143.4(9)
C87 C86 C91 C90 -0.2(13)
C87 C86 C91 C92 -178.2(8)
C87 C88 C89 C90 0.0(15)
C88 C89 C90 C91 -1.5(14)
C89 C90 C91 C86 1.5(13)
C89 C90 C91 C92 179.4(8)
C90 C91 C92 N16 -142.0(8)
C90 C91 C92 C96 38.7(15)
C91 C86 C87 C88 -1.2(14)
C91 C92 C96 N17 179.5(9)
C91 C92 C96 C97 1.9(16)
C92 N16 C93 S6 177.2(8)
C92 N16 C93 N17 2.3(10)
C92 C96 C97 C98 28.9(13)
C92 C96 C97 C102 -152.0(9)
C93 S6 C94 C95 0.0(7)
C93 N16 C92 C91 179.1(8)
C93 N16 C92 C96 -1.5(10)
C93 N17 C95 C94 0.0(10)
C93 N17 C96 C92 1.2(9)
C93 N17 C96 C97 179.1(7)
C94 S6 C93 N16 -174.9(10)
C94 S6 C93 N17 0.0(7)
C95 N17 C93 S6 0.0(9)
C95 N17 C93 N16 176.1(7)
C95 N17 C96 C92 -176.4(9)
C95 N17 C96 C97 1.4(15)
C96 N17 C93 S6 -178.4(6)
C96 N17 C93 N16 -2.3(10)
C96 N17 C95 C94 177.6(9)
C96 C97 C98 C99 -179.1(7)
C96 C97 C102 C101 -178.4(7)
C97 C98 C99 C100 -2.9(11)
C98 C97 C102 C101 0.7(12)
C98 C99 C100 N18 -179.6(7)
C98 C99 C100 C101 1.3(13)
C99 C100 C101 C102 1.2(13)
C100 C101 C102 C97 -2.2(12)
C102 C97 C98 C99 1.8(11)
